data_7224928
loop_
_publ_author_name
'Slabbert, C.'
'Rademeyer, M.'

_publ_section_title
;
 Structures and trends of neutral MXxsolvent4&#x2212;xtetrahedra and
 anionic [MX4]2&#x2212;tetrahalometallates of zinc(ii), cadmium(ii) and
 mercury(ii) with benzopyridine- and benzopyrazine-type N-donor ligands or
 cations
;
_journal_issue 24
_journal_name_full CrystEngComm
_journal_page_first 4555
_journal_paper_doi 10.1039/C6CE00568C
_journal_volume 18
_journal_year 2016
_chemical_formula_moiety '2(C13 H10 N), Br4 Zn'
_chemical_formula_sum 'C26 H20 Br4 N2 Zn'
_chemical_formula_weight 745.45
_chemical_name_common
;
bis(acridinium) tetrabromo-zinc (II)
;
_chemical_name_systematic
;
bis(acridinium) tetrabromo-zinc (II)
;
_space_group_crystal_system monoclinic
_space_group_IT_number 15
_space_group_name_Hall '-C 2yc'
_space_group_name_H-M_alt 'C 1 2/c 1'
_symmetry_space_group_name_Hall '-C 2yc'
_symmetry_space_group_name_H-M 'C 1 2/c 1'
_atom_sites_solution_hydrogens geom
_atom_sites_solution_primary 'intrinsic phasing'
_atom_sites_solution_secondary difmap
_audit_creation_method SHELXL-2014
_audit_update_record
;
2016-03-09 deposited with the CCDC.
2016-04-14 downloaded from the CCDC.
;
_cell_angle_alpha 90
_cell_angle_beta 92.513(3)
_cell_angle_gamma 90
_cell_formula_units_Z 4
_cell_length_a 13.1044(13)
_cell_length_b 10.2306(9)
_cell_length_c 19.0699(19)
_cell_measurement_temperature 293(2)
_cell_volume 2554.2(4)
_computing_cell_refinement 'SAINT (Bruker, 2014)'
_computing_data_collection 'APEX2 (Bruker, 2014)'
_computing_data_reduction 'SAINT (Bruker, 2014)'
_computing_molecular_graphics
;
 ORTEP-3 for Windows (Farrugia, 1997),
 Mercury (Macrae <i>et al</i>., 2008)
;
_computing_publication_material 'SHELXL-2014, PLATON (Spek, 2009)'
_computing_structure_refinement 'SHELXTL, SHELXL-2014/7 (Sheldrick, 2015)'
_computing_structure_solution 'SHELXTS (Sheldrick, 2015)'
_diffrn_ambient_temperature 293(2)
_diffrn_detector_area_resol_mean 10.24
_diffrn_measured_fraction_theta_full 1.000
_diffrn_measured_fraction_theta_max 0.950
_diffrn_measurement_device_type 'Bruker kappa, Photon 100 CMOS'
_diffrn_measurement_method '\f and \w scans'
_diffrn_radiation_type MoK\a
_diffrn_radiation_wavelength 0.71073
_diffrn_reflns_av_R_equivalents 0.0663
_diffrn_reflns_av_unetI/netI 0.0306
_diffrn_reflns_Laue_measured_fraction_full 1.000
_diffrn_reflns_Laue_measured_fraction_max 0.950
_diffrn_reflns_limit_h_max 17
_diffrn_reflns_limit_h_min -17
_diffrn_reflns_limit_k_max 13
_diffrn_reflns_limit_k_min -12
_diffrn_reflns_limit_l_max 25
_diffrn_reflns_limit_l_min -25
_diffrn_reflns_number 38980
_diffrn_reflns_point_group_measured_fraction_full 1.000
_diffrn_reflns_point_group_measured_fraction_max 0.950
_diffrn_reflns_theta_full 25.242
_diffrn_reflns_theta_max 28.009
_diffrn_reflns_theta_min 2.527
_exptl_absorpt_coefficient_mu 7.237
_exptl_absorpt_correction_T_max 0.7456
_exptl_absorpt_correction_T_min 0.4813
_exptl_absorpt_correction_type multi-scan
_exptl_absorpt_process_details 'SADABS (Bruker, 2014)'
_exptl_crystal_colour yellow
_exptl_crystal_density_diffrn 1.939
_exptl_crystal_density_method 'not measured'
_exptl_crystal_description block
_exptl_crystal_F_000 1440
_exptl_crystal_size_max 0.249
_exptl_crystal_size_mid 0.174
_exptl_crystal_size_min 0.050
_refine_diff_density_max 4.368
_refine_diff_density_min -2.217
_refine_diff_density_rms 0.415
_refine_ls_extinction_method none
_refine_ls_goodness_of_fit_ref 1.218
_refine_ls_hydrogen_treatment constr
_refine_ls_matrix_type full
_refine_ls_number_parameters 151
_refine_ls_number_reflns 3064
_refine_ls_number_restraints 0
_refine_ls_restrained_S_all 1.218
_refine_ls_R_factor_all 0.0986
_refine_ls_R_factor_gt 0.0885
_refine_ls_shift/su_max 0.000
_refine_ls_shift/su_mean 0.000
_refine_ls_structure_factor_coef Fsqd
_refine_ls_weighting_details 'w=1/[\s^2^(Fo^2^)+(0.1414P)^2^+175.8493P] where P=(Fo^2^+2Fc^2^)/3'
_refine_ls_weighting_scheme calc
_refine_ls_wR_factor_gt 0.2868
_refine_ls_wR_factor_ref 0.2974
_reflns_Friedel_coverage 0.000
_reflns_number_gt 2701
_reflns_number_total 3064
_reflns_threshold_expression 'I > 2\s(I)'
_cod_data_source_file c6ce00568c2.cif
_cod_data_source_block shelx
_cod_depositor_comments 'Adding full bibliography for 7224924--7224939.cif.'
_cod_database_code 7224928
_shelx_space_group_comment
;
The symmetry employed for this shelxl refinement is uniquely defined
by the following loop, which should always be used as a source of
symmetry information in preference to the above space-group names.
They are only intended as comments.
;
_shelx_estimated_absorpt_t_min 0.266
_shelx_estimated_absorpt_t_max 0.714
_shelxl_version_number 2014-3

loop_
_space_group_symop_operation_xyz
'x, y, z'
'-x, y, -z+1/2'
'x+1/2, y+1/2, z'
'-x+1/2, y+1/2, -z+1/2'
'-x, -y, -z'
'x, -y, z-1/2'
'-x+1/2, -y+1/2, -z'
'x+1/2, -y+1/2, z-1/2'

loop_
_atom_site_label
_atom_site_type_symbol
_atom_site_fract_x
_atom_site_fract_y
_atom_site_fract_z
_atom_site_U_iso_or_equiv
_atom_site_adp_type
_atom_site_occupancy
_atom_site_site_symmetry_order
_atom_site_calc_flag
_atom_site_refinement_flags_posn
_atom_site_refinement_flags_adp
_atom_site_refinement_flags_occupancy
C6 C 0.5664(11) 0.1439(13) 0.4253(7) 0.020(3) Uani 1 1 d . . .
C5 C 0.5157(13) 0.1607(15) 0.3577(8) 0.028(3) Uani 1 1 d . . .
H5 H 0.5502 0.1415 0.3174 0.034 Uiso 1 1 calc R U .
C4 C 0.4164(13) 0.2051(16) 0.3518(8) 0.031(3) Uani 1 1 d . . .
H4 H 0.3835 0.2147 0.3079 0.037 Uiso 1 1 calc R U .
Zn1 Zn 0.5000 0.6843(2) 0.2500 0.0149(4) Uani 1 2 d S T P
Br1 Br 0.61012(10) 0.82528(14) 0.32215(7) 0.0219(4) Uani 1 1 d . . .
Br2 Br 0.39510(10) 0.55800(14) 0.32354(7) 0.0225(4) Uani 1 1 d . . .
N1 N 0.5573(9) 0.1593(11) 0.5501(6) 0.020(2) Uani 1 1 d . . .
H1 H 0.5230 0.1767 0.5864 0.025 Uiso 1 1 calc R U .
C8 C 0.7130(10) 0.0877(12) 0.5013(7) 0.017(2) Uani 1 1 d . . .
C10 C 0.8555(12) 0.0325(15) 0.5794(9) 0.028(3) Uani 1 1 d . . .
H10 H 0.9229 0.0053 0.5868 0.034 Uiso 1 1 calc R U .
C9 C 0.8161(11) 0.0443(15) 0.5131(8) 0.025(3) Uani 1 1 d . . .
H9 H 0.8558 0.0244 0.4752 0.030 Uiso 1 1 calc R U .
C13 C 0.6551(11) 0.1172(12) 0.5606(7) 0.018(2) Uani 1 1 d . . .
C1 C 0.5106(10) 0.1754(13) 0.4855(7) 0.019(2) Uani 1 1 d . . .
C11 C 0.7966(13) 0.0603(15) 0.6371(9) 0.031(3) Uani 1 1 d . . .
H11 H 0.8259 0.0502 0.6821 0.037 Uiso 1 1 calc R U .
C3 C 0.3653(13) 0.2357(15) 0.4130(9) 0.032(3) Uani 1 1 d . . .
H3 H 0.2990 0.2680 0.4083 0.038 Uiso 1 1 calc R U .
C7 C 0.6666(11) 0.1020(13) 0.4342(7) 0.019(3) Uani 1 1 d . . .
H7 H 0.7036 0.0830 0.3949 0.023 Uiso 1 1 calc R U .
C2 C 0.4083(11) 0.2201(14) 0.4786(8) 0.025(3) Uani 1 1 d . . .
H2 H 0.3714 0.2384 0.5181 0.029 Uiso 1 1 calc R U .
C12 C 0.6973(12) 0.1021(15) 0.6296(7) 0.024(3) Uani 1 1 d . . .
H12 H 0.6591 0.1197 0.6684 0.029 Uiso 1 1 calc R U .

loop_
_atom_site_aniso_label
_atom_site_aniso_U_11
_atom_site_aniso_U_22
_atom_site_aniso_U_33
_atom_site_aniso_U_23
_atom_site_aniso_U_13
_atom_site_aniso_U_12
C6 0.027(7) 0.016(6) 0.017(6) -0.003(5) 0.005(5) 0.001(5)
C5 0.041(9) 0.027(7) 0.016(6) 0.000(5) 0.001(6) 0.004(6)
C4 0.040(9) 0.025(7) 0.027(7) 0.000(6) -0.012(6) 0.001(6)
Zn1 0.0168(9) 0.0175(9) 0.0105(8) 0.000 0.0016(7) 0.000
Br1 0.0207(6) 0.0283(7) 0.0167(6) -0.0065(5) -0.0003(5) -0.0043(5)
Br2 0.0244(7) 0.0250(7) 0.0186(6) 0.0052(5) 0.0066(5) -0.0028(5)
N1 0.025(6) 0.021(6) 0.017(5) -0.001(4) 0.009(4) 0.004(4)
C8 0.019(6) 0.012(5) 0.018(6) -0.001(4) 0.001(5) 0.000(5)
C10 0.023(7) 0.024(7) 0.038(8) 0.006(6) -0.003(6) 0.001(6)
C9 0.022(7) 0.025(7) 0.028(7) 0.000(6) 0.003(5) 0.008(6)
C13 0.026(7) 0.014(6) 0.013(5) -0.002(4) 0.000(5) 0.002(5)
C1 0.019(6) 0.018(6) 0.021(6) 0.001(5) 0.001(5) 0.001(5)
C11 0.038(8) 0.024(7) 0.029(8) -0.002(6) -0.010(6) 0.002(6)
C3 0.030(8) 0.021(7) 0.043(9) 0.004(6) -0.008(7) 0.001(6)
C7 0.024(6) 0.016(6) 0.019(6) -0.003(5) 0.010(5) 0.000(5)
C2 0.024(7) 0.026(7) 0.023(7) 0.000(5) 0.002(5) 0.005(6)
C12 0.030(7) 0.026(7) 0.016(6) 0.001(5) -0.001(5) 0.003(6)

loop_
_atom_type_symbol
_atom_type_description
_atom_type_scat_dispersion_real
_atom_type_scat_dispersion_imag
_atom_type_scat_source
C C 0.0033 0.0016 'International Tables Vol C Tables 4.2.6.8 and 6.1.1.4'
H H 0.0000 0.0000 'International Tables Vol C Tables 4.2.6.8 and 6.1.1.4'
N N 0.0061 0.0033 'International Tables Vol C Tables 4.2.6.8 and 6.1.1.4'
Zn Zn 0.2839 1.4301 'International Tables Vol C Tables 4.2.6.8 and 6.1.1.4'
Br Br -0.2901 2.4595 'International Tables Vol C Tables 4.2.6.8 and 6.1.1.4'

loop_
_geom_angle_atom_site_label_1
_geom_angle_atom_site_label_2
_geom_angle_atom_site_label_3
_geom_angle
_geom_angle_site_symmetry_1
_geom_angle_site_symmetry_3
C7 C6 C1 119.3(12) . .
C7 C6 C5 123.1(13) . .
C1 C6 C5 117.6(13) . .
C4 C5 C6 120.7(14) . .
C4 C5 H5 119.6 . .
C6 C5 H5 119.6 . .
C5 C4 C3 119.2(14) . .
C5 C4 H4 120.4 . .
C3 C4 H4 120.4 . .
Br2 Zn1 Br2 114.44(11) 2_655 .
Br2 Zn1 Br1 109.42(5) 2_655 2_655
Br2 Zn1 Br1 108.16(5) . 2_655
Br2 Zn1 Br1 108.16(5) 2_655 .
Br2 Zn1 Br1 109.42(5) . .
Br1 Zn1 Br1 107.01(11) 2_655 .
C13 N1 C1 123.7(11) . .
C13 N1 H1 118.1 . .
C1 N1 H1 118.1 . .
C7 C8 C13 118.6(12) . .
C7 C8 C9 123.1(12) . .
C13 C8 C9 118.3(12) . .
C9 C10 C11 121.1(14) . .
C9 C10 H10 119.5 . .
C11 C10 H10 119.5 . .
C10 C9 C8 119.7(13) . .
C10 C9 H9 120.2 . .
C8 C9 H9 120.2 . .
N1 C13 C12 119.9(12) . .
N1 C13 C8 118.9(12) . .
C12 C13 C8 121.1(13) . .
N1 C1 C2 120.6(12) . .
N1 C1 C6 118.4(12) . .
C2 C1 C6 121.0(13) . .
C12 C11 C10 122.2(14) . .
C12 C11 H11 118.9 . .
C10 C11 H11 118.9 . .
C2 C3 C4 123.0(15) . .
C2 C3 H3 118.5 . .
C4 C3 H3 118.5 . .
C6 C7 C8 121.0(12) . .
C6 C7 H7 119.5 . .
C8 C7 H7 119.5 . .
C3 C2 C1 118.4(14) . .
C3 C2 H2 120.8 . .
C1 C2 H2 120.8 . .
C11 C12 C13 117.5(14) . .
C11 C12 H12 121.2 . .
C13 C12 H12 121.2 . .

loop_
_geom_bond_atom_site_label_1
_geom_bond_atom_site_label_2
_geom_bond_distance
_geom_bond_site_symmetry_2
C6 C7 1.384(19) .
C6 C1 1.424(18) .
C6 C5 1.435(19) .
C5 C4 1.38(2) .
C5 H5 0.9300 .
C4 C3 1.41(2) .
C4 H4 0.9300 .
Zn1 Br2 2.3862(17) 2_655
Zn1 Br2 2.3863(17) .
Zn1 Br1 2.4253(18) 2_655
Zn1 Br1 2.4253(18) .
N1 C13 1.358(18) .
N1 C1 1.361(18) .
N1 H1 0.8600 .
C8 C7 1.400(19) .
C8 C13 1.421(17) .
C8 C9 1.430(19) .
C10 C9 1.35(2) .
C10 C11 1.40(2) .
C10 H10 0.9300 .
C9 H9 0.9300 .
C13 C12 1.413(18) .
C1 C2 1.418(19) .
C11 C12 1.37(2) .
C11 H11 0.9300 .
C3 C2 1.36(2) .
C3 H3 0.9300 .
C7 H7 0.9300 .
C2 H2 0.9300 .
C12 H12 0.9300 .

loop_
_geom_torsion_atom_site_label_1
_geom_torsion_atom_site_label_2
_geom_torsion_atom_site_label_3
_geom_torsion_atom_site_label_4
_geom_torsion
C7 C6 C5 C4 -178.8(14)
C1 C6 C5 C4 0(2)
C6 C5 C4 C3 1(2)
C11 C10 C9 C8 1(2)
C7 C8 C9 C10 -179.7(14)
C13 C8 C9 C10 0(2)
C1 N1 C13 C12 -179.4(13)
C1 N1 C13 C8 0(2)
C7 C8 C13 N1 -0.6(19)
C9 C8 C13 N1 179.6(13)
C7 C8 C13 C12 178.7(13)
C9 C8 C13 C12 -1(2)
C13 N1 C1 C2 -179.8(13)
C13 N1 C1 C6 1(2)
C7 C6 C1 N1 -2(2)
C5 C6 C1 N1 179.6(13)
C7 C6 C1 C2 179.3(13)
C5 C6 C1 C2 1(2)
C9 C10 C11 C12 -1(3)
C5 C4 C3 C2 -2(2)
C1 C6 C7 C8 1(2)
C5 C6 C7 C8 179.6(13)
C13 C8 C7 C6 0.0(19)
C9 C8 C7 C6 179.8(13)
C4 C3 C2 C1 2(2)
N1 C1 C2 C3 179.5(14)
C6 C1 C2 C3 -2(2)
C10 C11 C12 C13 0(2)
N1 C13 C12 C11 -179.5(14)
C8 C13 C12 C11 1(2)
